data_1574975
loop_
_publ_author_name
'Ghosh, Moushakhi'
'Gaurav, Kumar'
'Panwaria, Prakash'
'Panday, Rishukumar'
'Tothadi, Srinu'
'Khan, Shabana'

_publ_section_title
;
 Driving diverse bond functionalisation with <i>N</i>-heterocyclic
 silylene-coinage metal-aryl complexes.
;
_journal_issue 32
_journal_name_full 'Chemical science'
_journal_page_first 14518
_journal_page_last 14533
_journal_paper_doi 10.1039/d5sc00879d
_journal_volume 16
_journal_year 2025
_chemical_formula_moiety 'C39 H60 Cu N3 Si2'
_chemical_formula_sum 'C39 H60 Cu N3 Si2'
_chemical_formula_weight 690.62
_space_group_crystal_system monoclinic
_space_group_IT_number 14
_space_group_name_Hall '-P 2ybc'
_space_group_name_H-M_alt 'P 1 21/c 1'
_atom_sites_solution_hydrogens geom
_audit_creation_date 2025-05-12
_audit_creation_method
;
Olex2 1.3
(compiled 2020.11.12 svn.r5f609507 for OlexSys, GUI svn.r6408)
;
_audit_update_record
;
2025-05-13 deposited with the CCDC.	2025-06-30 downloaded from the CCDC.
;
_cell_angle_alpha 90
_cell_angle_beta 99.170(5)
_cell_angle_gamma 90
_cell_formula_units_Z 4
_cell_length_a 9.4686(17)
_cell_length_b 21.957(5)
_cell_length_c 19.381(4)
_cell_measurement_reflns_used 9932
_cell_measurement_temperature 296(2)
_cell_measurement_theta_max 27.28
_cell_measurement_theta_min 2.37
_cell_volume 3977.9(14)
_computing_cell_refinement 'SAINT V8.40A (Bruker, 2019)'
_computing_data_reduction 'SAINT V8.40A (Bruker, 2019)'
_computing_molecular_graphics 'Olex2 1.3 (Dolomanov et al., 2009)'
_computing_publication_material 'Olex2 1.3 (Dolomanov et al., 2009)'
_computing_structure_refinement 'XL  (Sheldrick, 2008)'
_computing_structure_solution 'SHELXT 2014/5 (Sheldrick, 2014)'
_diffrn_ambient_temperature 296.15
_diffrn_measured_fraction_theta_full 1.000
_diffrn_measured_fraction_theta_max 0.995
_diffrn_measurement_device_type 'Bruker APEX-II CCD'
_diffrn_measurement_method '\f and \w scans'
_diffrn_radiation_type MoK\a
_diffrn_radiation_wavelength 0.71073
_diffrn_reflns_av_R_equivalents 0.1272
_diffrn_reflns_av_unetI/netI 0.0846
_diffrn_reflns_Laue_measured_fraction_full 1.000
_diffrn_reflns_Laue_measured_fraction_max 0.995
_diffrn_reflns_limit_h_max 12
_diffrn_reflns_limit_h_min -10
_diffrn_reflns_limit_k_max 29
_diffrn_reflns_limit_k_min -28
_diffrn_reflns_limit_l_max 25
_diffrn_reflns_limit_l_min -25
_diffrn_reflns_number 88128
_diffrn_reflns_point_group_measured_fraction_full 1.000
_diffrn_reflns_point_group_measured_fraction_max 0.995
_diffrn_reflns_theta_full 25.242
_diffrn_reflns_theta_max 28.465
_diffrn_reflns_theta_min 1.855
_diffrn_source_current 0.95
_diffrn_source_power 0.0475
_diffrn_source_voltage 50.0
_diffrn_standards_number 0
_exptl_absorpt_coefficient_mu 0.638
_exptl_absorpt_correction_T_max 0.7457
_exptl_absorpt_correction_T_min 0.5337
_exptl_absorpt_correction_type none
_exptl_absorpt_process_details
;
SADABS-2016/2 (Bruker,2016/2) was used for absorption correction.
wR2(int) was 0.1324 before and 0.0869 after correction.
The Ratio of minimum to maximum transmission is 0.7157.
The \l/2 correction factor is Not present.
;
_exptl_crystal_colour colorless
_exptl_crystal_density_diffrn 1.153
_exptl_crystal_description blockshaped
_exptl_crystal_F_000 1488
_refine_diff_density_max 0.443
_refine_diff_density_min -0.449
_refine_diff_density_rms 0.085
_refine_ls_extinction_method none
_refine_ls_goodness_of_fit_ref 1.061
_refine_ls_hydrogen_treatment constr
_refine_ls_matrix_type full
_refine_ls_number_parameters 422
_refine_ls_number_reflns 10000
_refine_ls_number_restraints 0
_refine_ls_restrained_S_all 1.061
_refine_ls_R_factor_all 0.1151
_refine_ls_R_factor_gt 0.0607
_refine_ls_shift/su_max 0.004
_refine_ls_shift/su_mean 0.000
_refine_ls_structure_factor_coef Fsqd
_refine_ls_weighting_details 'w=1/[\s^2^(Fo^2^)+(0.0236P)^2^+5.2449P] where P=(Fo^2^+2Fc^2^)/3'
_refine_ls_weighting_scheme calc
_refine_ls_wR_factor_gt 0.0948
_refine_ls_wR_factor_ref 0.1110
_reflns_Friedel_coverage 0.000
_reflns_number_gt 6657
_reflns_number_total 10000
_reflns_threshold_expression 'I > 2\s(I)'
_cod_data_source_file d5sc00879d2.cif
_cod_data_source_block mo_mg_nsi_cm_r3_solve_0m_a
_cod_depositor_comments 'Adding full bibliography for 1574965--1574988.cif.'
_cod_original_cell_volume 3978.0(14)
_cod_database_code 1574975
_shelx_shelxl_version_number 2014/7
_shelx_space_group_comment
;
The symmetry employed for this shelxl refinement is uniquely defined
by the following loop, which should always be used as a source of
symmetry information in preference to the above space-group names.
They are only intended as comments.
;
_olex2_refinement_description
;
1.a Ternary CH refined with riding coordinates:
 C34(H34), C37(H37)
1.b Aromatic/amide H refined with riding coordinates:
 C3(H3), C7(H7), C6(H6), C5(H5), C4(H4), C18(H18), C20(H20), C30(H30),
 C31(H31), C32(H32)
1.c Idealised Me refined as rotating group:
 C9(H9A,H9B,H9C), C10(H10A,H10B,H10C), C13(H13A,H13B,H13C), C11(H11A,H11B,
 H11C), C14(H14A,H14B,H14C), C15(H15A,H15B,H15C), C22(H22A,H22B,H22C), C23(H23A,
 H23B,H23C), C24(H24A,H24B,H24C), C25(H25A,H25B,H25C), C26(H26A,H26B,H26C),
 C27(H27A,H27B,H27C), C35(H35A,H35B,H35C), C36(H36A,H36B,H36C), C38(H38A,H38B,
 H38C), C39(H39A,H39B,H39C)
;
_olex2_submission_special_instructions 'No special instructions were received'

loop_
_space_group_symop_operation_xyz
'x, y, z'
'-x, y+1/2, -z+1/2'
'-x, -y, -z'
'x, -y-1/2, z-1/2'

loop_
_atom_site_label
_atom_site_type_symbol
_atom_site_fract_x
_atom_site_fract_y
_atom_site_fract_z
_atom_site_U_iso_or_equiv
_atom_site_adp_type
_atom_site_occupancy
_atom_site_site_symmetry_order
_atom_site_calc_flag
_atom_site_refinement_flags_posn
_atom_site_refinement_flags_adp
_atom_site_refinement_flags_occupancy
_atom_site_disorder_assembly
_atom_site_disorder_group
Cu1 Cu 0.75712(3) 0.61561(2) 0.20564(2) 0.01896(9) Uani 1 1 d . . . . .
N1 N 0.5557(2) 0.51519(9) 0.28326(10) 0.0131(4) Uani 1 1 d . . . . .
C1 C 0.5967(3) 0.65323(12) 0.37870(13) 0.0159(5) Uani 1 1 d . . . . .
Si1 Si 0.62994(7) 0.58818(3) 0.28781(4) 0.01344(15) Uani 1 1 d . . . . .
Si2 Si 0.45542(8) 0.48087(3) 0.34225(4) 0.01729(16) Uani 1 1 d . . . . .
C2 C 0.5840(3) 0.69901(12) 0.43466(13) 0.0184(6) Uani 1 1 d . . . . .
N2 N 0.5070(2) 0.64642(10) 0.31853(11) 0.0160(5) Uani 1 1 d . . . . .
N3 N 0.6952(2) 0.60899(10) 0.38170(10) 0.0157(5) Uani 1 1 d . . . . .
C3 C 0.5001(3) 0.68237(14) 0.48436(15) 0.0267(7) Uani 1 1 d . . . . .
H3 H 0.4524 0.6452 0.4806 0.032 Uiso 1 1 calc R U . . .
C7 C 0.6533(3) 0.75504(13) 0.44052(15) 0.0238(6) Uani 1 1 d . . . . .
H7 H 0.7083 0.7669 0.4072 0.029 Uiso 1 1 calc R U . . .
C6 C 0.6403(3) 0.79302(13) 0.49600(16) 0.0293(7) Uani 1 1 d . . . . .
H6 H 0.6872 0.8304 0.4999 0.035 Uiso 1 1 calc R U . . .
C5 C 0.5585(3) 0.77601(15) 0.54558(16) 0.0349(8) Uani 1 1 d . . . . .
H5 H 0.5512 0.8016 0.5831 0.042 Uiso 1 1 calc R U . . .
C4 C 0.4877(3) 0.72120(15) 0.53950(16) 0.0340(8) Uani 1 1 d . . . . .
H4 H 0.4312 0.7101 0.5725 0.041 Uiso 1 1 calc R U . . .
C9 C 0.4852(3) 0.74836(14) 0.26401(16) 0.0334(7) Uani 1 1 d . . . . .
H9A H 0.5551 0.7352 0.2364 0.050 Uiso 1 1 calc R U . . .
H9B H 0.5324 0.7684 0.3054 0.050 Uiso 1 1 calc R U . . .
H9C H 0.4199 0.7762 0.2373 0.050 Uiso 1 1 calc R U . . .
C8 C 0.4028(3) 0.69333(12) 0.28461(14) 0.0220(6) Uani 1 1 d . . . . .
C10 C 0.2953(3) 0.71277(15) 0.33167(17) 0.0333(7) Uani 1 1 d . . . . .
H10A H 0.2217 0.7372 0.3053 0.050 Uiso 1 1 calc R U . . .
H10B H 0.3436 0.7361 0.3703 0.050 Uiso 1 1 calc R U . . .
H10C H 0.2533 0.6772 0.3490 0.050 Uiso 1 1 calc R U . . .
C13 C 0.8249(3) 0.61101(15) 0.50554(14) 0.0333(7) Uani 1 1 d . . . . .
H13A H 0.7944 0.6510 0.5167 0.050 Uiso 1 1 calc R U . . .
H13B H 0.9160 0.6022 0.5332 0.050 Uiso 1 1 calc R U . . .
H13C H 0.7559 0.5815 0.5153 0.050 Uiso 1 1 calc R U . . .
C12 C 0.8384(3) 0.60820(13) 0.42780(14) 0.0215(6) Uani 1 1 d . . . . .
C11 C 0.3216(3) 0.66453(15) 0.21860(16) 0.0372(8) Uani 1 1 d . . . . .
H11A H 0.2569 0.6938 0.1942 0.056 Uiso 1 1 calc R U . . .
H11B H 0.2685 0.6300 0.2309 0.056 Uiso 1 1 calc R U . . .
H11C H 0.3881 0.6515 0.1890 0.056 Uiso 1 1 calc R U . . .
C14 C 0.9304(3) 0.66051(15) 0.40848(18) 0.0356(8) Uani 1 1 d . . . . .
H14A H 0.9331 0.6595 0.3592 0.053 Uiso 1 1 calc R U . . .
H14B H 1.0258 0.6565 0.4337 0.053 Uiso 1 1 calc R U . . .
H14C H 0.8903 0.6985 0.4203 0.053 Uiso 1 1 calc R U . . .
C16 C 0.8666(3) 0.63941(13) 0.13389(13) 0.0189(6) Uani 1 1 d . . . . .
C15 C 0.9104(3) 0.54862(14) 0.41334(16) 0.0287(7) Uani 1 1 d . . . . .
H15A H 0.9140 0.5454 0.3643 0.043 Uiso 1 1 calc R U . . .
H15B H 0.8567 0.5151 0.4276 0.043 Uiso 1 1 calc R U . . .
H15C H 1.0058 0.5478 0.4390 0.043 Uiso 1 1 calc R U . . .
C17 C 0.8924(3) 0.59730(13) 0.08216(14) 0.0205(6) Uani 1 1 d . . . . .
C18 C 0.9720(3) 0.61425(14) 0.02997(14) 0.0266(6) Uani 1 1 d . . . . .
H18 H 0.9881 0.5857 -0.0034 0.032 Uiso 1 1 calc R U . . .
C19 C 1.0271(3) 0.67235(14) 0.02690(15) 0.0283(7) Uani 1 1 d . . . . .
C20 C 1.0008(3) 0.71390(14) 0.07676(16) 0.0277(7) Uani 1 1 d . . . . .
H20 H 1.0362 0.7533 0.0751 0.033 Uiso 1 1 calc R U . . .
C21 C 0.9226(3) 0.69859(13) 0.12968(14) 0.0231(6) Uani 1 1 d . . . . .
C22 C 0.8946(3) 0.74674(15) 0.18145(17) 0.0359(8) Uani 1 1 d . . . . .
H22A H 0.9279 0.7855 0.1676 0.054 Uiso 1 1 calc R U . . .
H22B H 0.9443 0.7364 0.2270 0.054 Uiso 1 1 calc R U . . .
H22C H 0.7938 0.7490 0.1827 0.054 Uiso 1 1 calc R U . . .
C23 C 0.8316(3) 0.53370(14) 0.08129(16) 0.0289(7) Uani 1 1 d . . . . .
H23A H 0.7291 0.5356 0.0707 0.043 Uiso 1 1 calc R U . . .
H23B H 0.8593 0.5152 0.1263 0.043 Uiso 1 1 calc R U . . .
H23C H 0.8677 0.5099 0.0464 0.043 Uiso 1 1 calc R U . . .
C24 C 1.1147(4) 0.68957(17) -0.02932(19) 0.0465(10) Uani 1 1 d . . . . .
H24A H 1.1068 0.6581 -0.0641 0.070 Uiso 1 1 calc R U . . .
H24B H 1.2132 0.6943 -0.0087 0.070 Uiso 1 1 calc R U . . .
H24C H 1.0795 0.7272 -0.0508 0.070 Uiso 1 1 calc R U . . .
C25 C 0.3058(3) 0.53133(13) 0.35896(16) 0.0287(7) Uani 1 1 d . . . . .
H25A H 0.2448 0.5400 0.3156 0.043 Uiso 1 1 calc R U . . .
H25B H 0.3442 0.5687 0.3798 0.043 Uiso 1 1 calc R U . . .
H25C H 0.2515 0.5112 0.3901 0.043 Uiso 1 1 calc R U . . .
C26 C 0.5699(3) 0.46533(14) 0.42841(14) 0.0271(7) Uani 1 1 d . . . . .
H26A H 0.6440 0.4370 0.4220 0.041 Uiso 1 1 calc R U . . .
H26B H 0.5122 0.4483 0.4601 0.041 Uiso 1 1 calc R U . . .
H26C H 0.6123 0.5027 0.4474 0.041 Uiso 1 1 calc R U . . .
C27 C 0.3789(3) 0.40674(13) 0.30710(15) 0.0273(7) Uani 1 1 d . . . . .
H27A H 0.3128 0.4138 0.2649 0.041 Uiso 1 1 calc R U . . .
H27B H 0.3299 0.3876 0.3410 0.041 Uiso 1 1 calc R U . . .
H27C H 0.4547 0.3807 0.2973 0.041 Uiso 1 1 calc R U . . .
C28 C 0.5784(3) 0.47632(11) 0.22424(12) 0.0140(5) Uani 1 1 d . . . . .
C29 C 0.4807(3) 0.47823(12) 0.16096(13) 0.0189(6) Uani 1 1 d . . . . .
C30 C 0.4970(3) 0.43731(13) 0.10806(14) 0.0249(6) Uani 1 1 d . . . . .
H30 H 0.4321 0.4383 0.0667 0.030 Uiso 1 1 calc R U . . .
C31 C 0.6066(3) 0.39547(14) 0.11527(15) 0.0278(7) Uani 1 1 d . . . . .
H31 H 0.6149 0.3681 0.0795 0.033 Uiso 1 1 calc R U . . .
C32 C 0.7037(3) 0.39479(13) 0.17634(15) 0.0238(6) Uani 1 1 d . . . . .
H32 H 0.7791 0.3671 0.1809 0.029 Uiso 1 1 calc R U . . .
C33 C 0.6923(3) 0.43431(12) 0.23127(13) 0.0176(6) Uani 1 1 d . . . . .
C34 C 0.8043(3) 0.42987(12) 0.29680(14) 0.0202(6) Uani 1 1 d . . . . .
H34 H 0.7815 0.4608 0.3298 0.024 Uiso 1 1 calc R U . . .
C35 C 0.8018(3) 0.36754(14) 0.33258(16) 0.0319(7) Uani 1 1 d . . . . .
H35A H 0.7078 0.3599 0.3432 0.048 Uiso 1 1 calc R U . . .
H35B H 0.8698 0.3674 0.3750 0.048 Uiso 1 1 calc R U . . .
H35C H 0.8264 0.3363 0.3019 0.048 Uiso 1 1 calc R U . . .
C36 C 0.9540(3) 0.44361(15) 0.28076(17) 0.0336(8) Uani 1 1 d . . . . .
H36A H 0.9801 0.4134 0.2492 0.050 Uiso 1 1 calc R U . . .
H36B H 1.0215 0.4429 0.3234 0.050 Uiso 1 1 calc R U . . .
H36C H 0.9546 0.4831 0.2596 0.050 Uiso 1 1 calc R U . . .
C37 C 0.3586(3) 0.52353(14) 0.14762(14) 0.0254(6) Uani 1 1 d . . . . .
H37 H 0.3626 0.5490 0.1894 0.030 Uiso 1 1 calc R U . . .
C38 C 0.3765(3) 0.56538(15) 0.08609(15) 0.0347(8) Uani 1 1 d . . . . .
H38A H 0.3712 0.5416 0.0442 0.052 Uiso 1 1 calc R U . . .
H38B H 0.4677 0.5854 0.0955 0.052 Uiso 1 1 calc R U . . .
H38C H 0.3017 0.5953 0.0801 0.052 Uiso 1 1 calc R U . . .
C39 C 0.2118(3) 0.49256(17) 0.13451(19) 0.0440(9) Uani 1 1 d . . . . .
H39A H 0.1382 0.5230 0.1279 0.066 Uiso 1 1 calc R U . . .
H39B H 0.2006 0.4676 0.1740 0.066 Uiso 1 1 calc R U . . .
H39C H 0.2046 0.4676 0.0934 0.066 Uiso 1 1 calc R U . . .

loop_
_atom_site_aniso_label
_atom_site_aniso_U_11
_atom_site_aniso_U_22
_atom_site_aniso_U_33
_atom_site_aniso_U_23
_atom_site_aniso_U_13
_atom_site_aniso_U_12
Cu1 0.01987(17) 0.02141(18) 0.01676(16) 0.00135(15) 0.00645(12) -0.00350(15)
N1 0.0127(10) 0.0137(11) 0.0133(10) -0.0009(9) 0.0035(8) -0.0003(9)
C1 0.0180(13) 0.0136(13) 0.0175(13) 0.0008(11) 0.0066(10) -0.0050(11)
Si1 0.0135(3) 0.0134(4) 0.0134(3) 0.0004(3) 0.0023(3) -0.0007(3)
Si2 0.0182(4) 0.0158(4) 0.0194(4) 0.0002(3) 0.0077(3) -0.0018(3)
C2 0.0215(13) 0.0155(14) 0.0180(13) -0.0010(11) 0.0026(11) 0.0023(11)
N2 0.0181(11) 0.0136(11) 0.0167(11) -0.0002(9) 0.0033(9) 0.0029(9)
N3 0.0147(10) 0.0174(12) 0.0145(11) -0.0021(9) 0.0003(8) 0.0012(9)
C3 0.0339(16) 0.0229(16) 0.0251(15) 0.0000(13) 0.0106(13) 0.0008(13)
C7 0.0230(14) 0.0212(16) 0.0263(15) -0.0022(12) 0.0011(12) 0.0001(12)
C6 0.0309(16) 0.0187(16) 0.0339(17) -0.0073(13) -0.0081(13) 0.0019(13)
C5 0.0448(19) 0.0336(19) 0.0239(16) -0.0102(14) -0.0018(14) 0.0132(16)
C4 0.0427(19) 0.037(2) 0.0250(16) -0.0011(14) 0.0126(14) 0.0089(16)
C9 0.0412(18) 0.0244(17) 0.0338(18) 0.0097(14) 0.0035(14) 0.0052(14)
C8 0.0247(14) 0.0178(15) 0.0226(14) 0.0013(12) 0.0005(11) 0.0076(12)
C10 0.0274(16) 0.0323(18) 0.0406(19) 0.0030(15) 0.0061(14) 0.0134(14)
C13 0.0333(16) 0.041(2) 0.0218(15) -0.0048(14) -0.0081(13) 0.0037(15)
C12 0.0168(13) 0.0229(16) 0.0229(14) -0.0041(12) -0.0031(11) 0.0007(12)
C11 0.0388(18) 0.0336(19) 0.0333(18) -0.0027(15) -0.0121(14) 0.0143(15)
C14 0.0210(15) 0.0342(19) 0.051(2) -0.0041(16) 0.0031(14) -0.0074(14)
C16 0.0137(12) 0.0244(15) 0.0183(13) 0.0022(11) 0.0018(10) -0.0003(11)
C15 0.0185(14) 0.0319(18) 0.0322(17) -0.0058(14) -0.0068(12) 0.0041(13)
C17 0.0154(13) 0.0238(16) 0.0219(14) 0.0044(12) 0.0015(11) 0.0034(11)
C18 0.0236(14) 0.0335(17) 0.0242(15) 0.0035(14) 0.0085(12) 0.0095(14)
C19 0.0212(14) 0.0359(19) 0.0307(17) 0.0138(14) 0.0132(13) 0.0096(13)
C20 0.0196(14) 0.0263(17) 0.0375(17) 0.0115(14) 0.0059(13) -0.0026(12)
C21 0.0185(14) 0.0290(17) 0.0223(15) 0.0035(12) 0.0045(11) -0.0037(12)
C22 0.0388(18) 0.0327(19) 0.0381(18) -0.0063(15) 0.0122(15) -0.0141(15)
C23 0.0282(16) 0.0294(17) 0.0296(16) -0.0010(13) 0.0063(13) -0.0001(13)
C24 0.045(2) 0.049(2) 0.054(2) 0.0196(18) 0.0339(18) 0.0136(17)
C25 0.0254(15) 0.0249(17) 0.0400(18) -0.0010(14) 0.0180(13) -0.0041(13)
C26 0.0338(16) 0.0282(17) 0.0218(15) 0.0029(13) 0.0115(13) -0.0050(13)
C27 0.0279(15) 0.0219(16) 0.0334(17) -0.0006(13) 0.0092(13) -0.0059(13)
C28 0.0164(12) 0.0131(13) 0.0137(12) -0.0031(10) 0.0059(10) -0.0041(10)
C29 0.0179(13) 0.0221(15) 0.0168(13) -0.0012(11) 0.0038(10) -0.0024(11)
C30 0.0271(15) 0.0293(17) 0.0170(14) -0.0054(12) -0.0003(12) -0.0026(13)
C31 0.0311(16) 0.0300(18) 0.0232(15) -0.0120(13) 0.0070(12) -0.0044(13)
C32 0.0215(14) 0.0219(16) 0.0299(16) -0.0070(12) 0.0102(12) 0.0003(12)
C33 0.0159(13) 0.0169(14) 0.0210(14) -0.0011(11) 0.0064(11) -0.0029(11)
C34 0.0169(13) 0.0189(15) 0.0243(15) -0.0045(12) 0.0011(11) 0.0021(11)
C35 0.0320(17) 0.0266(17) 0.0335(17) -0.0015(14) -0.0062(14) 0.0051(13)
C36 0.0183(14) 0.041(2) 0.0404(19) -0.0114(15) 0.0019(13) 0.0001(14)
C37 0.0252(15) 0.0288(17) 0.0201(14) -0.0020(13) -0.0026(12) 0.0054(13)
C38 0.0407(19) 0.0336(19) 0.0267(17) 0.0017(14) -0.0037(14) 0.0041(15)
C39 0.0230(16) 0.059(2) 0.047(2) 0.0134(18) -0.0005(15) 0.0074(16)

loop_
_atom_type_symbol
_atom_type_description
_atom_type_scat_dispersion_real
_atom_type_scat_dispersion_imag
_atom_type_scat_source
C C 0.0033 0.0016 'International Tables Vol C Tables 4.2.6.8 and 6.1.1.4'
H H 0.0000 0.0000 'International Tables Vol C Tables 4.2.6.8 and 6.1.1.4'
Cu Cu 0.3201 1.2651 'International Tables Vol C Tables 4.2.6.8 and 6.1.1.4'
N N 0.0061 0.0033 'International Tables Vol C Tables 4.2.6.8 and 6.1.1.4'
Si Si 0.0817 0.0704 'International Tables Vol C Tables 4.2.6.8 and 6.1.1.4'

loop_
_geom_angle_atom_site_label_1
_geom_angle_atom_site_label_2
_geom_angle_atom_site_label_3
_geom_angle
_geom_angle_site_symmetry_1
_geom_angle_site_symmetry_3
_geom_angle_publ_flag
C16 Cu1 Si1 179.68(8) . . ?
Si1 N1 Si2 127.74(12) . . ?
C28 N1 Si1 117.68(15) . . ?
C28 N1 Si2 114.59(16) . . ?
N2 C1 C2 126.4(2) . . ?
N2 C1 N3 107.3(2) . . ?
N3 C1 C2 126.2(2) . . ?
N1 Si1 Cu1 118.11(7) . . ?
N1 Si1 N2 111.96(10) . . ?
N1 Si1 N3 109.82(10) . . ?
N2 Si1 Cu1 118.23(7) . . ?
N3 Si1 Cu1 119.60(7) . . ?
N3 Si1 N2 69.80(9) . . ?
N1 Si2 C25 111.10(12) . . ?
N1 Si2 C26 111.13(11) . . ?
N1 Si2 C27 110.67(12) . . ?
C25 Si2 C26 107.52(14) . . ?
C27 Si2 C25 108.66(13) . . ?
C27 Si2 C26 107.62(14) . . ?
C3 C2 C1 116.5(2) . . ?
C3 C2 C7 119.3(3) . . ?
C7 C2 C1 124.1(2) . . ?
C1 N2 Si1 90.74(15) . . ?
C1 N2 C8 125.9(2) . . ?
C8 N2 Si1 136.12(17) . . ?
C1 N3 Si1 90.86(15) . . ?
C1 N3 C12 126.2(2) . . ?
C12 N3 Si1 134.36(16) . . ?
C2 C3 H3 120.0 . . ?
C4 C3 C2 120.0(3) . . ?
C4 C3 H3 120.0 . . ?
C2 C7 H7 120.1 . . ?
C6 C7 C2 119.9(3) . . ?
C6 C7 H7 120.1 . . ?
C7 C6 H6 119.7 . . ?
C5 C6 C7 120.6(3) . . ?
C5 C6 H6 119.7 . . ?
C6 C5 H5 120.1 . . ?
C4 C5 C6 119.9(3) . . ?
C4 C5 H5 120.1 . . ?
C3 C4 H4 119.8 . . ?
C5 C4 C3 120.3(3) . . ?
C5 C4 H4 119.8 . . ?
H9A C9 H9B 109.5 . . ?
H9A C9 H9C 109.5 . . ?
H9B C9 H9C 109.5 . . ?
C8 C9 H9A 109.5 . . ?
C8 C9 H9B 109.5 . . ?
C8 C9 H9C 109.5 . . ?
N2 C8 C9 109.3(2) . . ?
N2 C8 C10 112.5(2) . . ?
N2 C8 C11 107.0(2) . . ?
C9 C8 C10 110.6(2) . . ?
C11 C8 C9 108.7(2) . . ?
C11 C8 C10 108.8(2) . . ?
C8 C10 H10A 109.5 . . ?
C8 C10 H10B 109.5 . . ?
C8 C10 H10C 109.5 . . ?
H10A C10 H10B 109.5 . . ?
H10A C10 H10C 109.5 . . ?
H10B C10 H10C 109.5 . . ?
H13A C13 H13B 109.5 . . ?
H13A C13 H13C 109.5 . . ?
H13B C13 H13C 109.5 . . ?
C12 C13 H13A 109.5 . . ?
C12 C13 H13B 109.5 . . ?
C12 C13 H13C 109.5 . . ?
N3 C12 C13 112.1(2) . . ?
N3 C12 C14 110.0(2) . . ?
N3 C12 C15 106.8(2) . . ?
C14 C12 C13 110.6(2) . . ?
C15 C12 C13 109.0(2) . . ?
C15 C12 C14 108.2(2) . . ?
C8 C11 H11A 109.5 . . ?
C8 C11 H11B 109.5 . . ?
C8 C11 H11C 109.5 . . ?
H11A C11 H11B 109.5 . . ?
H11A C11 H11C 109.5 . . ?
H11B C11 H11C 109.5 . . ?
C12 C14 H14A 109.5 . . ?
C12 C14 H14B 109.5 . . ?
C12 C14 H14C 109.5 . . ?
H14A C14 H14B 109.5 . . ?
H14A C14 H14C 109.5 . . ?
H14B C14 H14C 109.5 . . ?
C17 C16 Cu1 120.4(2) . . ?
C21 C16 Cu1 122.7(2) . . ?
C21 C16 C17 116.9(2) . . ?
C12 C15 H15A 109.5 . . ?
C12 C15 H15B 109.5 . . ?
C12 C15 H15C 109.5 . . ?
H15A C15 H15B 109.5 . . ?
H15A C15 H15C 109.5 . . ?
H15B C15 H15C 109.5 . . ?
C16 C17 C23 120.3(2) . . ?
C18 C17 C16 120.7(3) . . ?
C18 C17 C23 119.0(3) . . ?
C17 C18 H18 119.2 . . ?
C19 C18 C17 121.7(3) . . ?
C19 C18 H18 119.2 . . ?
C18 C19 C24 120.9(3) . . ?
C20 C19 C18 117.9(3) . . ?
C20 C19 C24 121.2(3) . . ?
C19 C20 H20 119.0 . . ?
C19 C20 C21 122.0(3) . . ?
C21 C20 H20 119.0 . . ?
C16 C21 C22 120.0(2) . . ?
C20 C21 C16 120.8(3) . . ?
C20 C21 C22 119.2(3) . . ?
C21 C22 H22A 109.5 . . ?
C21 C22 H22B 109.5 . . ?
C21 C22 H22C 109.5 . . ?
H22A C22 H22B 109.5 . . ?
H22A C22 H22C 109.5 . . ?
H22B C22 H22C 109.5 . . ?
C17 C23 H23A 109.5 . . ?
C17 C23 H23B 109.5 . . ?
C17 C23 H23C 109.5 . . ?
H23A C23 H23B 109.5 . . ?
H23A C23 H23C 109.5 . . ?
H23B C23 H23C 109.5 . . ?
C19 C24 H24A 109.5 . . ?
C19 C24 H24B 109.5 . . ?
C19 C24 H24C 109.5 . . ?
H24A C24 H24B 109.5 . . ?
H24A C24 H24C 109.5 . . ?
H24B C24 H24C 109.5 . . ?
Si2 C25 H25A 109.5 . . ?
Si2 C25 H25B 109.5 . . ?
Si2 C25 H25C 109.5 . . ?
H25A C25 H25B 109.5 . . ?
H25A C25 H25C 109.5 . . ?
H25B C25 H25C 109.5 . . ?
Si2 C26 H26A 109.5 . . ?
Si2 C26 H26B 109.5 . . ?
Si2 C26 H26C 109.5 . . ?
H26A C26 H26B 109.5 . . ?
H26A C26 H26C 109.5 . . ?
H26B C26 H26C 109.5 . . ?
Si2 C27 H27A 109.5 . . ?
Si2 C27 H27B 109.5 . . ?
Si2 C27 H27C 109.5 . . ?
H27A C27 H27B 109.5 . . ?
H27A C27 H27C 109.5 . . ?
H27B C27 H27C 109.5 . . ?
C29 C28 N1 120.1(2) . . ?
C33 C28 N1 120.6(2) . . ?
C33 C28 C29 119.2(2) . . ?
C28 C29 C37 122.9(2) . . ?
C30 C29 C28 119.1(2) . . ?
C30 C29 C37 118.0(2) . . ?
C29 C30 H30 119.1 . . ?
C31 C30 C29 121.8(3) . . ?
C31 C30 H30 119.1 . . ?
C30 C31 H31 120.5 . . ?
C30 C31 C32 118.9(3) . . ?
C32 C31 H31 120.5 . . ?
C31 C32 H32 119.1 . . ?
C31 C32 C33 121.8(3) . . ?
C33 C32 H32 119.1 . . ?
C28 C33 C34 122.9(2) . . ?
C32 C33 C28 119.1(2) . . ?
C32 C33 C34 118.0(2) . . ?
C33 C34 H34 107.6 . . ?
C33 C34 C35 112.0(2) . . ?
C33 C34 C36 111.3(2) . . ?
C35 C34 H34 107.6 . . ?
C36 C34 H34 107.6 . . ?
C36 C34 C35 110.4(2) . . ?
C34 C35 H35A 109.5 . . ?
C34 C35 H35B 109.5 . . ?
C34 C35 H35C 109.5 . . ?
H35A C35 H35B 109.5 . . ?
H35A C35 H35C 109.5 . . ?
H35B C35 H35C 109.5 . . ?
C34 C36 H36A 109.5 . . ?
C34 C36 H36B 109.5 . . ?
C34 C36 H36C 109.5 . . ?
H36A C36 H36B 109.5 . . ?
H36A C36 H36C 109.5 . . ?
H36B C36 H36C 109.5 . . ?
C29 C37 H37 107.8 . . ?
C29 C37 C38 110.5(2) . . ?
C29 C37 C39 112.6(3) . . ?
C38 C37 H37 107.8 . . ?
C39 C37 H37 107.8 . . ?
C39 C37 C38 110.2(2) . . ?
C37 C38 H38A 109.5 . . ?
C37 C38 H38B 109.5 . . ?
C37 C38 H38C 109.5 . . ?
H38A C38 H38B 109.5 . . ?
H38A C38 H38C 109.5 . . ?
H38B C38 H38C 109.5 . . ?
C37 C39 H39A 109.5 . . ?
C37 C39 H39B 109.5 . . ?
C37 C39 H39C 109.5 . . ?
H39A C39 H39B 109.5 . . ?
H39A C39 H39C 109.5 . . ?
H39B C39 H39C 109.5 . . ?

loop_
_geom_bond_atom_site_label_1
_geom_bond_atom_site_label_2
_geom_bond_distance
_geom_bond_site_symmetry_2
_geom_bond_publ_flag
Cu1 Si1 2.2272(8) . ?
Cu1 C16 1.934(3) . ?
N1 Si1 1.747(2) . ?
N1 Si2 1.767(2) . ?
N1 C28 1.470(3) . ?
C1 C2 1.498(4) . ?
C1 N2 1.337(3) . ?
C1 N3 1.341(3) . ?
Si1 N2 1.888(2) . ?
Si1 N3 1.883(2) . ?
Si2 C25 1.867(3) . ?
Si2 C26 1.872(3) . ?
Si2 C27 1.866(3) . ?
C2 C3 1.391(4) . ?
C2 C7 1.391(4) . ?
N2 C8 1.503(3) . ?
N3 C12 1.500(3) . ?
C3 H3 0.9300 . ?
C3 C4 1.387(4) . ?
C7 H7 0.9300 . ?
C7 C6 1.382(4) . ?
C6 H6 0.9300 . ?
C6 C5 1.379(4) . ?
C5 H5 0.9300 . ?
C5 C4 1.373(5) . ?
C4 H4 0.9300 . ?
C9 H9A 0.9600 . ?
C9 H9B 0.9600 . ?
C9 H9C 0.9600 . ?
C9 C8 1.525(4) . ?
C8 C10 1.532(4) . ?
C8 C11 1.521(4) . ?
C10 H10A 0.9600 . ?
C10 H10B 0.9600 . ?
C10 H10C 0.9600 . ?
C13 H13A 0.9600 . ?
C13 H13B 0.9600 . ?
C13 H13C 0.9600 . ?
C13 C12 1.533(4) . ?
C12 C14 1.524(4) . ?
C12 C15 1.522(4) . ?
C11 H11A 0.9600 . ?
C11 H11B 0.9600 . ?
C11 H11C 0.9600 . ?
C14 H14A 0.9600 . ?
C14 H14B 0.9600 . ?
C14 H14C 0.9600 . ?
C16 C17 1.414(4) . ?
C16 C21 1.411(4) . ?
C15 H15A 0.9600 . ?
C15 H15B 0.9600 . ?
C15 H15C 0.9600 . ?
C17 C18 1.405(4) . ?
C17 C23 1.510(4) . ?
C18 H18 0.9300 . ?
C18 C19 1.383(4) . ?
C19 C20 1.380(4) . ?
C19 C24 1.518(4) . ?
C20 H20 0.9300 . ?
C20 C21 1.399(4) . ?
C21 C22 1.510(4) . ?
C22 H22A 0.9600 . ?
C22 H22B 0.9600 . ?
C22 H22C 0.9600 . ?
C23 H23A 0.9600 . ?
C23 H23B 0.9600 . ?
C23 H23C 0.9600 . ?
C24 H24A 0.9600 . ?
C24 H24B 0.9600 . ?
C24 H24C 0.9600 . ?
C25 H25A 0.9600 . ?
C25 H25B 0.9600 . ?
C25 H25C 0.9600 . ?
C26 H26A 0.9600 . ?
C26 H26B 0.9600 . ?
C26 H26C 0.9600 . ?
C27 H27A 0.9600 . ?
C27 H27B 0.9600 . ?
C27 H27C 0.9600 . ?
C28 C29 1.414(3) . ?
C28 C33 1.409(4) . ?
C29 C30 1.390(4) . ?
C29 C37 1.516(4) . ?
C30 H30 0.9300 . ?
C30 C31 1.376(4) . ?
C31 H31 0.9300 . ?
C31 C32 1.379(4) . ?
C32 H32 0.9300 . ?
C32 C33 1.391(4) . ?
C33 C34 1.522(4) . ?
C34 H34 0.9800 . ?
C34 C35 1.536(4) . ?
C34 C36 1.530(4) . ?
C35 H35A 0.9600 . ?
C35 H35B 0.9600 . ?
C35 H35C 0.9600 . ?
C36 H36A 0.9600 . ?
C36 H36B 0.9600 . ?
C36 H36C 0.9600 . ?
C37 H37 0.9800 . ?
C37 C38 1.536(4) . ?
C37 C39 1.532(4) . ?
C38 H38A 0.9600 . ?
C38 H38B 0.9600 . ?
C38 H38C 0.9600 . ?
C39 H39A 0.9600 . ?
C39 H39B 0.9600 . ?
C39 H39C 0.9600 . ?

loop_
_geom_torsion_atom_site_label_1
_geom_torsion_atom_site_label_2
_geom_torsion_atom_site_label_3
_geom_torsion_atom_site_label_4
_geom_torsion
_geom_torsion_site_symmetry_1
_geom_torsion_site_symmetry_2
_geom_torsion_site_symmetry_3
_geom_torsion_site_symmetry_4
_geom_torsion_publ_flag
Cu1 Si1 N2 C1 -106.25(14) . . . . ?
Cu1 Si1 N2 C8 43.0(3) . . . . ?
Cu1 Si1 N3 C1 104.45(14) . . . . ?
Cu1 Si1 N3 C12 -42.7(3) . . . . ?
Cu1 C16 C17 C18 -179.9(2) . . . . ?
Cu1 C16 C17 C23 1.5(3) . . . . ?
Cu1 C16 C21 C20 -179.8(2) . . . . ?
Cu1 C16 C21 C22 -1.6(4) . . . . ?
N1 Si1 N2 C1 111.27(15) . . . . ?
N1 Si1 N2 C8 -99.5(3) . . . . ?
N1 Si1 N3 C1 -114.21(15) . . . . ?
N1 Si1 N3 C12 98.6(2) . . . . ?
N1 C28 C29 C30 -174.4(2) . . . . ?
N1 C28 C29 C37 6.2(4) . . . . ?
N1 C28 C33 C32 174.8(2) . . . . ?
N1 C28 C33 C34 -5.0(4) . . . . ?
C1 C2 C3 C4 177.3(3) . . . . ?
C1 C2 C7 C6 -176.9(3) . . . . ?
C1 N2 C8 C9 64.1(3) . . . . ?
C1 N2 C8 C10 -59.1(3) . . . . ?
C1 N2 C8 C11 -178.4(2) . . . . ?
C1 N3 C12 C13 60.0(3) . . . . ?
C1 N3 C12 C14 -63.5(3) . . . . ?
C1 N3 C12 C15 179.3(2) . . . . ?
Si1 N1 Si2 C25 51.11(19) . . . . ?
Si1 N1 Si2 C26 -68.56(18) . . . . ?
Si1 N1 Si2 C27 171.92(15) . . . . ?
Si1 N1 C28 C29 -89.0(2) . . . . ?
Si1 N1 C28 C33 94.8(2) . . . . ?
Si1 N2 C8 C9 -76.7(3) . . . . ?
Si1 N2 C8 C10 160.1(2) . . . . ?
Si1 N2 C8 C11 40.7(3) . . . . ?
Si1 N3 C12 C13 -162.2(2) . . . . ?
Si1 N3 C12 C14 74.3(3) . . . . ?
Si1 N3 C12 C15 -42.9(3) . . . . ?
Si2 N1 Si1 Cu1 177.96(10) . . . . ?
Si2 N1 Si1 N2 -39.51(17) . . . . ?
Si2 N1 Si1 N3 35.98(17) . . . . ?
Si2 N1 C28 C29 91.5(2) . . . . ?
Si2 N1 C28 C33 -84.8(2) . . . . ?
C2 C1 N2 Si1 173.7(2) . . . . ?
C2 C1 N2 C8 19.7(4) . . . . ?
C2 C1 N3 Si1 -173.7(2) . . . . ?
C2 C1 N3 C12 -22.4(4) . . . . ?
C2 C3 C4 C5 -0.3(5) . . . . ?
C2 C7 C6 C5 -0.3(4) . . . . ?
N2 C1 C2 C3 86.6(3) . . . . ?
N2 C1 C2 C7 -95.4(3) . . . . ?
N2 C1 N3 Si1 10.15(19) . . . . ?
N2 C1 N3 C12 161.5(2) . . . . ?
N2 Si1 N3 C1 -7.30(14) . . . . ?
N2 Si1 N3 C12 -154.5(3) . . . . ?
N3 C1 C2 C3 -88.9(3) . . . . ?
N3 C1 C2 C7 89.1(3) . . . . ?
N3 C1 N2 Si1 -10.12(19) . . . . ?
N3 C1 N2 C8 -164.2(2) . . . . ?
N3 Si1 N2 C1 7.32(14) . . . . ?
N3 Si1 N2 C8 156.5(3) . . . . ?
C3 C2 C7 C6 1.1(4) . . . . ?
C7 C2 C3 C4 -0.7(4) . . . . ?
C7 C6 C5 C4 -0.8(5) . . . . ?
C6 C5 C4 C3 1.1(5) . . . . ?
C16 C17 C18 C19 -0.4(4) . . . . ?
C17 C16 C21 C20 -0.5(4) . . . . ?
C17 C16 C21 C22 177.7(3) . . . . ?
C17 C18 C19 C20 -0.4(4) . . . . ?
C17 C18 C19 C24 179.2(3) . . . . ?
C18 C19 C20 C21 0.7(4) . . . . ?
C19 C20 C21 C16 -0.2(4) . . . . ?
C19 C20 C21 C22 -178.5(3) . . . . ?
C21 C16 C17 C18 0.8(4) . . . . ?
C21 C16 C17 C23 -177.7(2) . . . . ?
C23 C17 C18 C19 178.2(3) . . . . ?
C24 C19 C20 C21 -178.8(3) . . . . ?
C28 N1 Si1 Cu1 -1.5(2) . . . . ?
C28 N1 Si1 N2 141.04(17) . . . . ?
C28 N1 Si1 N3 -143.46(17) . . . . ?
C28 N1 Si2 C25 -129.43(18) . . . . ?
C28 N1 Si2 C26 110.90(18) . . . . ?
C28 N1 Si2 C27 -8.6(2) . . . . ?
C28 C29 C30 C31 -0.8(4) . . . . ?
C28 C29 C37 C38 117.5(3) . . . . ?
C28 C29 C37 C39 -118.7(3) . . . . ?
C28 C33 C34 C35 117.3(3) . . . . ?
C28 C33 C34 C36 -118.6(3) . . . . ?
C29 C28 C33 C32 -1.5(4) . . . . ?
C29 C28 C33 C34 178.7(2) . . . . ?
C29 C30 C31 C32 -0.9(4) . . . . ?
C30 C29 C37 C38 -61.9(3) . . . . ?
C30 C29 C37 C39 61.8(3) . . . . ?
C30 C31 C32 C33 1.4(4) . . . . ?
C31 C32 C33 C28 -0.1(4) . . . . ?
C31 C32 C33 C34 179.6(2) . . . . ?
C32 C33 C34 C35 -62.5(3) . . . . ?
C32 C33 C34 C36 61.6(3) . . . . ?
C33 C28 C29 C30 2.0(4) . . . . ?
C33 C28 C29 C37 -177.5(2) . . . . ?
C37 C29 C30 C31 178.7(3) . . . . ?
